data_7101308
loop_
_publ_author_name
'Robert Davies'
'M. Giovanna Martinelli'
'Andrew J. P. White'

_publ_section_title
;
Discrete copper(I) clusters with Cu6P6Se6 and Cu6P4Se6
cores
;
_journal_issue 30
_journal_name_full 'Chemical Communications'
_journal_paper_doi 10.1039/b605191j
_journal_year 2006
_chemical_formula_sum 'C98 H86 Cu6 P8 Se8'
_chemical_formula_weight 2524.35
_chemical_name_systematic
;
?
;
_space_group_IT_number 14
_symmetry_cell_setting monoclinic
_symmetry_space_group_name_Hall '-P 2yn'
_symmetry_space_group_name_H-M 'P 1 21/n 1'
_atom_sites_solution_hydrogens geom
_atom_sites_solution_primary direct
_atom_sites_solution_secondary difmap
_audit_creation_method SHELXL-97
_cell_angle_alpha 90.00
_cell_angle_beta 106.850(7)
_cell_angle_gamma 90.00
_cell_formula_units_Z 2
_cell_length_a 13.1362(12)
_cell_length_b 22.2016(14)
_cell_length_c 17.6252(14)
_cell_measurement_reflns_used 20
_cell_measurement_temperature 203(2)
_cell_measurement_theta_max 24.89
_cell_measurement_theta_min 11.09
_cell_volume 4919.6(7)
_computing_cell_refinement 'Bruker XSCANS'
_computing_data_collection 'Bruker XSCANS'
_computing_data_reduction 'Bruker SHELXTL'
_computing_molecular_graphics 'Bruker SHELXTL'
_computing_publication_material 'Bruker SHELXTL'
_computing_structure_refinement 'SHELXL-97 (Sheldrick, 1997)'
_computing_structure_solution 'SHELXS-97 (Sheldrick, 1990)'
_diffrn_ambient_temperature 203(2)
_diffrn_measured_fraction_theta_full 0.997
_diffrn_measured_fraction_theta_max 0.997
_diffrn_measurement_device_type 'Bruker P4/RA'
_diffrn_measurement_method '\w scans'
_diffrn_radiation_monochromator graphite
_diffrn_radiation_source 'fine-focus sealed tube'
_diffrn_radiation_type CuK\a
_diffrn_radiation_wavelength 1.54178
_diffrn_reflns_av_R_equivalents 0.0256
_diffrn_reflns_av_sigmaI/netI 0.0488
_diffrn_reflns_limit_h_max 14
_diffrn_reflns_limit_h_min 0
_diffrn_reflns_limit_k_max 24
_diffrn_reflns_limit_k_min 0
_diffrn_reflns_limit_l_max 18
_diffrn_reflns_limit_l_min -19
_diffrn_reflns_number 7626
_diffrn_reflns_theta_full 60.00
_diffrn_reflns_theta_max 60.00
_diffrn_reflns_theta_min 3.29
_diffrn_standards_interval_count 97
_diffrn_standards_number 3
_exptl_absorpt_coefficient_mu 6.372
_exptl_absorpt_correction_T_max 0.6975
_exptl_absorpt_correction_T_min 0.2366
_exptl_absorpt_correction_type Shelxa
_exptl_crystal_colour Orange/yellow
_exptl_crystal_density_diffrn 1.704
_exptl_crystal_density_method 'not measured'
_exptl_crystal_description blocks
_exptl_crystal_F_000 2480
_exptl_crystal_size_max 0.22
_exptl_crystal_size_mid 0.13
_exptl_crystal_size_min 0.13
_refine_diff_density_max 1.176
_refine_diff_density_min -1.142
_refine_diff_density_rms 0.102
_refine_ls_extinction_method none
_refine_ls_goodness_of_fit_ref 1.058
_refine_ls_hydrogen_treatment constr
_refine_ls_matrix_type full
_refine_ls_number_parameters 445
_refine_ls_number_reflns 7269
_refine_ls_number_restraints 60
_refine_ls_restrained_S_all 1.069
_refine_ls_R_factor_all 0.0837
_refine_ls_R_factor_gt 0.0604
_refine_ls_shift/su_max 0.001
_refine_ls_shift/su_mean 0.000
_refine_ls_structure_factor_coef Fsqd
_refine_ls_weighting_details 'calc w=1/[\s^2^(Fo^2^)+(0.0599P)^2^+15.9858P] where P=(Fo^2^+2Fc^2^)/3'
_refine_ls_weighting_scheme calc
_refine_ls_wR_factor_gt 0.1350
_refine_ls_wR_factor_ref 0.1457
_reflns_number_gt 5605
_reflns_number_total 7269
_reflns_threshold_expression >2sigma(I)
_cod_data_source_file b605191j.txt
_cod_depositor_comments
;
The following automatic conversions were performed:
'_symmetry_cell_setting' value 'Monoclinic' changed to 'monoclinic'
according to '/home/saulius/struct/CIF-dictionaries/cif_core.dic'
dictionary named 'cif_core.dic' version 2.4.1 from 2010-06-29.

Automatic conversion script
Id: cif_fix_enum 1527 2010-12-29 10:47:43Z saulius 
;
_cod_original_sg_symbol_H-M P2(1)/n
_cod_database_code 7101308

loop_
_symmetry_equiv_pos_as_xyz
'x, y, z'
'-x+1/2, y+1/2, -z+1/2'
'-x, -y, -z'
'x-1/2, -y-1/2, z-1/2'

loop_
_atom_site_label
_atom_site_type_symbol
_atom_site_fract_x
_atom_site_fract_y
_atom_site_fract_z
_atom_site_U_iso_or_equiv
_atom_site_adp_type
_atom_site_occupancy
_atom_site_symmetry_multiplicity
_atom_site_calc_flag
_atom_site_refinement_flags
Cu1 Cu 0.35324(10) 0.51073(5) 0.99901(7) 0.0553(3) Uani 1 1 d .
Se2 Se 0.31104(8) 0.50197(4) 1.11914(6) 0.0581(2) Uani 1 1 d .
Cu3 Cu 0.50532(10) 0.51254(5) 1.14824(7) 0.0522(3) Uani 1 1 d .
P4 P 0.5721(2) 0.57403(11) 1.25353(13) 0.0630(6) Uani 1 1 d .
Se5 Se 0.57015(7) 0.57383(4) 1.04965(5) 0.0472(2) Uani 1 1 d .
Cu6 Cu 0.55937(10) 0.63548(5) 0.92723(7) 0.0512(3) Uani 1 1 d .
Se7 Se 0.40979(7) 0.58825(4) 0.83023(5) 0.0493(2) Uani 1 1 d .
P8 P 0.29865(16) 0.57863(9) 0.90406(12) 0.0476(5) Uani 1 1 d .
P9 P 0.31045(19) 0.40170(10) 1.12092(14) 0.0568(5) Uani 1 1 d .
Se10 Se 0.64509(12) 0.65382(5) 1.21194(7) 0.0856(4) Uani 1 1 d .
P11 P 0.5478(2) 0.73160(10) 0.96127(15) 0.0615(6) Uani 1 1 d .
H11 H 0.4700 0.7336 0.9930 0.074 Uiso 1 1 calc R
C1 C 0.6896(8) 0.6088(4) 1.1292(6) 0.070(3) Uani 1 1 d .
H1A H 0.7276 0.6362 1.1033 0.084 Uiso 1 1 calc R
H1B H 0.7388 0.5766 1.1545 0.084 Uiso 1 1 calc R
C2 C 0.4770(6) 0.6118(4) 1.2958(4) 0.072(3) Uani 1 1 d G
C3 C 0.3871(8) 0.6369(5) 1.2431(4) 0.125(5) Uani 1 1 d GU
H3A H 0.3792 0.6363 1.1884 0.150 Uiso 1 1 calc R
C4 C 0.3088(7) 0.6627(5) 1.2714(7) 0.169(8) Uani 1 1 d GU
H4A H 0.2479 0.6797 1.2357 0.203 Uiso 1 1 calc R
C5 C 0.3204(8) 0.6635(6) 1.3523(7) 0.157(8) Uani 1 1 d G
H5A H 0.2675 0.6810 1.3714 0.189 Uiso 1 1 calc R
C6 C 0.4104(10) 0.6384(6) 1.4050(5) 0.154(8) Uani 1 1 d G
H6A H 0.4182 0.6390 1.4597 0.184 Uiso 1 1 calc R
C7 C 0.4887(7) 0.6126(5) 1.3768(4) 0.118(5) Uani 1 1 d G
H7A H 0.5495 0.5956 1.4124 0.141 Uiso 1 1 calc R
C8 C 0.6712(6) 0.5448(3) 1.3405(4) 0.074(3) Uani 1 1 d G
C9 C 0.6460(7) 0.4910(3) 1.3713(4) 0.104(4) Uani 1 1 d G
H9A H 0.5819 0.4712 1.3460 0.125 Uiso 1 1 calc R
C10 C 0.7156(9) 0.4665(3) 1.4392(5) 0.126(5) Uani 1 1 d GU
H10A H 0.6985 0.4302 1.4600 0.151 Uiso 1 1 calc R
C11 C 0.8104(8) 0.4958(5) 1.4765(5) 0.137(6) Uani 1 1 d GU
H11A H 0.8575 0.4793 1.5225 0.164 Uiso 1 1 calc R
C12 C 0.8357(6) 0.5496(5) 1.4458(6) 0.146(7) Uani 1 1 d G
H12A H 0.8998 0.5694 1.4710 0.175 Uiso 1 1 calc R
C13 C 0.7661(7) 0.5741(3) 1.3778(5) 0.104(4) Uani 1 1 d G
H13A H 0.7831 0.6104 1.3571 0.124 Uiso 1 1 calc R
C14 C 0.2782(5) 0.65524(18) 0.9346(3) 0.0531(19) Uani 1 1 d G
C15 C 0.3100(5) 0.6680(2) 1.0153(3) 0.062(2) Uani 1 1 d G
H15A H 0.3387 0.6373 1.0521 0.074 Uiso 1 1 calc R
C16 C 0.2995(5) 0.7260(3) 1.0416(3) 0.072(3) Uani 1 1 d G
H16A H 0.3211 0.7346 1.0962 0.086 Uiso 1 1 calc R
C17 C 0.2572(6) 0.7714(2) 0.9872(4) 0.076(3) Uani 1 1 d G
H17A H 0.2501 0.8106 1.0050 0.091 Uiso 1 1 calc R
C18 C 0.2253(6) 0.7586(2) 0.9065(4) 0.083(3) Uani 1 1 d G
H18A H 0.1967 0.7893 0.8697 0.100 Uiso 1 1 calc R
C19 C 0.2359(5) 0.7006(3) 0.8802(3) 0.071(3) Uani 1 1 d G
H19A H 0.2143 0.6920 0.8257 0.086 Uiso 1 1 calc R
C20 C 0.1696(4) 0.5601(3) 0.8348(4) 0.061(2) Uani 1 1 d G
C21 C 0.1534(5) 0.5559(3) 0.7535(4) 0.082(3) Uani 1 1 d G
H21A H 0.2110 0.5606 0.7324 0.098 Uiso 1 1 calc R
C22 C 0.0521(7) 0.5448(4) 0.7034(4) 0.114(5) Uani 1 1 d G
H22A H 0.0411 0.5419 0.6484 0.136 Uiso 1 1 calc R
C23 C -0.0330(4) 0.5379(4) 0.7345(6) 0.118(5) Uani 1 1 d GU
H23A H -0.1016 0.5303 0.7006 0.142 Uiso 1 1 calc R
C24 C -0.0168(5) 0.5421(4) 0.8159(6) 0.122(5) Uani 1 1 d GU
H24A H -0.0744 0.5374 0.8369 0.146 Uiso 1 1 calc R
C25 C 0.0845(6) 0.5532(4) 0.8660(4) 0.102(5) Uani 1 1 d G
H25A H 0.0954 0.5560 0.9210 0.123 Uiso 1 1 calc R
C26 C 0.1713(4) 0.3810(3) 1.0714(4) 0.070(3) Uani 1 1 d G
C27 C 0.1223(6) 0.4084(4) 0.9990(5) 0.110(5) Uani 1 1 d G
H27A H 0.1578 0.4389 0.9798 0.132 Uiso 1 1 calc R
C28 C 0.0208(7) 0.3906(5) 0.9552(4) 0.134(6) Uani 1 1 d G
H28A H -0.0123 0.4091 0.9063 0.160 Uiso 1 1 calc R
C29 C -0.0317(5) 0.3455(5) 0.9837(6) 0.118(5) Uani 1 1 d GU
H29A H -0.1003 0.3335 0.9541 0.141 Uiso 1 1 calc R
C30 C 0.0173(6) 0.3181(4) 1.0560(7) 0.118(5) Uani 1 1 d GU
H30A H -0.0182 0.2876 1.0753 0.142 Uiso 1 1 calc R
C31 C 0.1188(6) 0.3359(3) 1.0998(5) 0.098(4) Uani 1 1 d G
H31A H 0.1519 0.3174 1.1487 0.118 Uiso 1 1 calc R
C32 C 0.3310(6) 0.3812(3) 1.2257(3) 0.075(3) Uani 1 1 d G
C33 C 0.3523(7) 0.3210(3) 1.2459(5) 0.100(4) Uani 1 1 d G
H33A H 0.3527 0.2926 1.2065 0.120 Uiso 1 1 calc R
C34 C 0.3730(8) 0.3030(4) 1.3244(6) 0.130(6) Uani 1 1 d G
H34A H 0.3874 0.2623 1.3382 0.156 Uiso 1 1 calc R
C35 C 0.3724(8) 0.3451(6) 1.3827(4) 0.139(6) Uani 1 1 d GU
H35A H 0.3864 0.3328 1.4358 0.166 Uiso 1 1 calc R
C36 C 0.3511(8) 0.4052(5) 1.3624(4) 0.130(6) Uani 1 1 d G
H36A H 0.3507 0.4337 1.4018 0.156 Uiso 1 1 calc R
C37 C 0.3304(7) 0.4233(3) 1.2839(5) 0.104(4) Uani 1 1 d G
H37A H 0.3160 0.4640 1.2702 0.125 Uiso 1 1 calc R
C38 C 0.6631(4) 0.7613(3) 1.0357(3) 0.064(2) Uani 1 1 d G
C39 C 0.6556(5) 0.7940(3) 1.1011(4) 0.085(3) Uani 1 1 d G
H39A H 0.5893 0.7987 1.1107 0.102 Uiso 1 1 calc R
C40 C 0.7461(7) 0.8197(3) 1.1523(3) 0.090(4) Uani 1 1 d G
H40A H 0.7411 0.8418 1.1966 0.107 Uiso 1 1 calc R
C41 C 0.8442(5) 0.8127(3) 1.1381(4) 0.089(3) Uani 1 1 d G
H41A H 0.9054 0.8300 1.1728 0.107 Uiso 1 1 calc R
C42 C 0.8517(4) 0.7800(3) 1.0727(4) 0.082(3) Uani 1 1 d G
H42A H 0.9179 0.7753 1.0631 0.098 Uiso 1 1 calc R
C43 C 0.7611(5) 0.7543(3) 1.0215(3) 0.072(3) Uani 1 1 d G
H43A H 0.7662 0.7322 0.9772 0.086 Uiso 1 1 calc R
C44 C 0.5193(6) 0.7897(3) 0.8856(4) 0.065(2) Uani 1 1 d G
C45 C 0.5569(7) 0.8482(3) 0.9027(4) 0.110(5) Uani 1 1 d G
H45A H 0.5962 0.8585 0.9546 0.132 Uiso 1 1 calc R
C46 C 0.5363(8) 0.8913(2) 0.8430(5) 0.132(6) Uani 1 1 d GU
H46A H 0.5617 0.9308 0.8545 0.158 Uiso 1 1 calc R
C47 C 0.4781(7) 0.8760(3) 0.7662(4) 0.096(4) Uani 1 1 d G
H47A H 0.4642 0.9052 0.7258 0.115 Uiso 1 1 calc R
C48 C 0.4406(7) 0.8176(3) 0.7491(3) 0.101(4) Uani 1 1 d G
H48A H 0.4012 0.8072 0.6971 0.122 Uiso 1 1 calc R
C49 C 0.4611(6) 0.7744(2) 0.8088(4) 0.089(4) Uani 1 1 d G
H49A H 0.4357 0.7349 0.7972 0.107 Uiso 1 1 calc R

loop_
_atom_site_aniso_label
_atom_site_aniso_U_11
_atom_site_aniso_U_22
_atom_site_aniso_U_33
_atom_site_aniso_U_23
_atom_site_aniso_U_13
_atom_site_aniso_U_12
Cu1 0.0525(7) 0.0557(7) 0.0579(7) 0.0052(5) 0.0162(6) -0.0003(6)
Se2 0.0514(5) 0.0608(5) 0.0683(6) -0.0039(4) 0.0271(4) 0.0019(4)
Cu3 0.0537(7) 0.0515(6) 0.0509(6) -0.0064(5) 0.0144(5) -0.0013(5)
P4 0.0846(17) 0.0566(12) 0.0475(11) -0.0054(10) 0.0185(11) -0.0042(12)
Se5 0.0476(5) 0.0494(4) 0.0435(4) -0.0015(3) 0.0112(3) -0.0073(4)
Cu6 0.0490(7) 0.0487(6) 0.0569(7) 0.0001(5) 0.0168(5) -0.0046(5)
Se7 0.0485(5) 0.0517(4) 0.0447(4) 0.0013(3) 0.0085(4) 0.0023(4)
P8 0.0394(11) 0.0466(10) 0.0532(11) -0.0007(9) 0.0078(9) 0.0015(8)
P9 0.0535(13) 0.0613(12) 0.0636(13) 0.0009(10) 0.0294(11) -0.0084(10)
Se10 0.1323(11) 0.0649(6) 0.0624(6) -0.0148(5) 0.0325(7) -0.0286(7)
P11 0.0624(15) 0.0510(12) 0.0748(15) -0.0022(10) 0.0260(12) -0.0046(10)
C1 0.063(6) 0.059(5) 0.093(7) 0.002(5) 0.033(5) -0.011(5)
C2 0.096(8) 0.063(6) 0.061(6) -0.008(4) 0.026(5) 0.007(5)
C3 0.144(12) 0.129(10) 0.095(9) -0.019(8) 0.025(8) 0.067(9)
C4 0.177(15) 0.179(14) 0.142(13) -0.037(11) 0.032(11) 0.084(12)
C5 0.155(17) 0.176(18) 0.162(18) -0.058(15) 0.079(15) 0.043(14)
C6 0.167(18) 0.21(2) 0.120(13) -0.026(13) 0.093(14) 0.026(16)
C7 0.124(12) 0.156(14) 0.086(8) -0.026(9) 0.051(8) 0.024(10)
C8 0.091(8) 0.063(6) 0.062(6) -0.011(5) 0.013(5) 0.001(5)
C9 0.161(13) 0.080(7) 0.055(6) 0.006(5) 0.008(7) -0.004(8)
C10 0.184(14) 0.095(9) 0.080(8) 0.014(7) 0.008(9) 0.013(9)
C11 0.145(13) 0.119(10) 0.109(10) 0.006(9) -0.023(9) 0.026(10)
C12 0.142(15) 0.117(12) 0.135(14) -0.005(11) -0.030(12) 0.018(11)
C13 0.112(11) 0.085(8) 0.093(8) -0.009(7) -0.004(8) 0.013(8)
C14 0.043(5) 0.050(4) 0.066(5) 0.002(4) 0.016(4) 0.002(4)
C15 0.049(5) 0.072(6) 0.065(5) -0.010(4) 0.019(4) -0.012(4)
C16 0.070(7) 0.077(6) 0.072(6) -0.020(5) 0.026(5) -0.002(5)
C17 0.081(7) 0.051(5) 0.105(8) -0.011(5) 0.041(6) 0.004(5)
C18 0.099(9) 0.056(6) 0.106(9) 0.011(6) 0.045(7) 0.018(6)
C19 0.084(7) 0.055(5) 0.074(6) 0.006(5) 0.021(5) 0.010(5)
C20 0.047(5) 0.045(4) 0.086(6) -0.010(4) 0.012(5) 0.001(4)
C21 0.076(7) 0.068(6) 0.081(7) -0.003(5) -0.008(6) -0.014(5)
C22 0.078(9) 0.108(10) 0.116(10) -0.027(8) -0.035(8) -0.008(8)
C23 0.069(8) 0.111(9) 0.153(12) -0.050(9) -0.003(8) 0.002(7)
C24 0.059(7) 0.129(10) 0.178(13) -0.056(10) 0.036(8) 0.003(7)
C25 0.047(6) 0.109(9) 0.152(12) -0.059(9) 0.028(7) -0.013(6)
C26 0.050(6) 0.077(6) 0.096(7) -0.023(6) 0.041(5) -0.015(5)
C27 0.074(8) 0.167(14) 0.086(8) -0.035(9) 0.018(7) -0.047(9)
C28 0.094(11) 0.189(18) 0.112(11) -0.054(12) 0.020(9) -0.034(11)
C29 0.067(8) 0.155(12) 0.140(11) -0.066(10) 0.044(8) -0.028(8)
C30 0.080(8) 0.107(9) 0.192(14) -0.042(9) 0.077(9) -0.036(7)
C31 0.080(8) 0.077(7) 0.157(12) -0.027(7) 0.064(8) -0.030(6)
C32 0.074(7) 0.090(7) 0.072(6) 0.014(6) 0.037(5) -0.008(6)
C33 0.103(10) 0.107(9) 0.093(9) 0.034(7) 0.033(7) -0.016(8)
C34 0.124(13) 0.148(14) 0.119(12) 0.055(11) 0.038(10) -0.027(11)
C35 0.129(12) 0.193(15) 0.107(10) 0.054(11) 0.056(9) -0.012(11)
C36 0.130(13) 0.193(18) 0.083(9) -0.001(10) 0.055(9) 0.001(13)
C37 0.118(11) 0.135(11) 0.073(7) 0.010(8) 0.049(7) 0.015(9)
C38 0.094(8) 0.049(5) 0.056(5) -0.004(4) 0.032(5) -0.011(5)
C39 0.113(10) 0.075(7) 0.076(7) -0.007(6) 0.041(7) 0.001(6)
C40 0.129(11) 0.076(7) 0.058(6) -0.020(5) 0.018(7) -0.021(7)
C41 0.108(10) 0.075(7) 0.068(7) -0.008(5) 0.002(6) -0.001(7)
C42 0.069(7) 0.091(7) 0.077(7) -0.005(6) 0.009(5) -0.012(6)
C43 0.070(7) 0.071(6) 0.071(6) -0.019(5) 0.015(5) -0.016(5)
C44 0.059(6) 0.052(5) 0.082(6) -0.001(4) 0.019(5) 0.001(4)
C45 0.145(13) 0.065(7) 0.088(8) 0.003(6) -0.016(8) -0.021(7)
C46 0.160(13) 0.071(7) 0.125(11) 0.010(7) -0.021(9) -0.015(8)
C47 0.098(9) 0.072(7) 0.097(9) 0.019(6) -0.006(7) -0.006(6)
C48 0.112(11) 0.079(8) 0.096(9) 0.006(7) 0.003(8) 0.013(7)
C49 0.090(8) 0.055(6) 0.097(8) -0.011(5) -0.013(7) -0.005(5)

loop_
_atom_type_symbol
_atom_type_description
_atom_type_scat_dispersion_real
_atom_type_scat_dispersion_imag
_atom_type_scat_source
C C 0.0181 0.0091 'International Tables Vol C Tables 4.2.6.8 and 6.1.1.4'
H H 0.0000 0.0000 'International Tables Vol C Tables 4.2.6.8 and 6.1.1.4'
P P 0.2955 0.4335 'International Tables Vol C Tables 4.2.6.8 and 6.1.1.4'
Cu Cu -1.9646 0.5888 'International Tables Vol C Tables 4.2.6.8 and 6.1.1.4'
Se Se -0.7943 1.1372 'International Tables Vol C Tables 4.2.6.8 and 6.1.1.4'

loop_
_geom_angle_atom_site_label_1
_geom_angle_atom_site_label_2
_geom_angle_atom_site_label_3
_geom_angle
_geom_angle_site_symmetry_1
_geom_angle_site_symmetry_3
P8 Cu1 Se2 129.01(8) . .
P8 Cu1 Se5 109.87(8) . 3_667
Se2 Cu1 Se5 119.36(6) . 3_667
P8 Cu1 Cu3 133.35(8) . .
Se2 Cu1 Cu3 56.32(4) . .
Se5 Cu1 Cu3 95.04(5) 3_667 .
P9 Se2 Cu1 95.63(7) . .
P9 Se2 Cu3 95.73(8) . .
Cu1 Se2 Cu3 71.25(5) . .
P4 Cu3 Se2 111.07(9) . .
P4 Cu3 Se7 111.61(8) . 3_667
Se2 Cu3 Se7 109.79(5) . 3_667
P4 Cu3 Se5 96.35(8) . .
Se2 Cu3 Se5 116.17(6) . .
Se7 Cu3 Se5 111.28(5) 3_667 .
P4 Cu3 Cu1 141.10(9) . .
Se2 Cu3 Cu1 52.43(4) . .
Se7 Cu3 Cu1 107.28(5) 3_667 .
Se5 Cu3 Cu1 69.83(4) . .
C8 P4 C2 103.1(4) . .
C8 P4 Se10 106.8(3) . .
C2 P4 Se10 100.3(3) . .
C8 P4 Cu3 119.2(3) . .
C2 P4 Cu3 117.5(3) . .
Se10 P4 Cu3 108.04(10) . .
C1 Se5 Cu1 103.7(3) . 3_667
C1 Se5 Cu6 103.6(3) . .
Cu1 Se5 Cu6 92.52(5) 3_667 .
C1 Se5 Cu3 94.7(3) . .
Cu1 Se5 Cu3 94.81(5) 3_667 .
Cu6 Se5 Cu3 158.15(6) . .
P11 Cu6 P9 124.37(10) . 3_667
P11 Cu6 Se7 119.71(9) . .
P9 Cu6 Se7 97.05(8) 3_667 .
P11 Cu6 Se5 106.24(8) . .
P9 Cu6 Se5 105.09(8) 3_667 .
Se7 Cu6 Se5 101.56(5) . .
P8 Se7 Cu6 99.39(7) . .
P8 Se7 Cu3 99.54(7) . 3_667
Cu6 Se7 Cu3 92.61(5) . 3_667
C20 P8 C14 102.7(3) . .
C20 P8 Cu1 112.8(2) . .
C14 P8 Cu1 117.0(2) . .
C20 P8 Se7 105.7(2) . .
C14 P8 Se7 105.1(2) . .
Cu1 P8 Se7 112.54(10) . .
C26 P9 C32 104.5(4) . .
C26 P9 Se2 104.5(3) . .
C32 P9 Se2 105.1(3) . .
C26 P9 Cu6 118.9(3) . 3_667
C32 P9 Cu6 112.1(3) . 3_667
Se2 P9 Cu6 110.60(10) . 3_667
C1 Se10 P4 95.0(3) . .
C44 P11 C38 102.9(3) . .
C44 P11 Cu6 119.8(2) . .
C38 P11 Cu6 115.7(2) . .
Se5 C1 Se10 112.5(5) . .
C3 C2 C7 120.0 . .
C3 C2 P4 117.3(5) . .
C7 C2 P4 122.5(5) . .
C2 C3 C4 120.0 . .
C5 C4 C3 120.0 . .
C4 C5 C6 120.0 . .
C5 C6 C7 120.0 . .
C6 C7 C2 120.0 . .
C9 C8 C13 120.0 . .
C9 C8 P4 116.2(5) . .
C13 C8 P4 123.8(5) . .
C10 C9 C8 120.0 . .
C9 C10 C11 120.0 . .
C12 C11 C10 120.0 . .
C11 C12 C13 120.0 . .
C12 C13 C8 120.0 . .
C15 C14 C19 120.0 . .
C15 C14 P8 117.7(3) . .
C19 C14 P8 122.3(3) . .
C14 C15 C16 120.0 . .
C15 C16 C17 120.0 . .
C18 C17 C16 120.0 . .
C17 C18 C19 120.0 . .
C18 C19 C14 120.0 . .
C21 C20 C25 120.0 . .
C21 C20 P8 122.6(4) . .
C25 C20 P8 117.3(4) . .
C22 C21 C20 120.0 . .
C21 C22 C23 120.0 . .
C24 C23 C22 120.0 . .
C23 C24 C25 120.0 . .
C24 C25 C20 120.0 . .
C27 C26 C31 120.0 . .
C27 C26 P9 117.3(4) . .
C31 C26 P9 122.5(4) . .
C26 C27 C28 120.0 . .
C27 C28 C29 120.0 . .
C28 C29 C30 120.0 . .
C31 C30 C29 120.0 . .
C30 C31 C26 120.0 . .
C33 C32 C37 120.0 . .
C33 C32 P9 117.1(5) . .
C37 C32 P9 122.9(5) . .
C32 C33 C34 120.0 . .
C35 C34 C33 120.0 . .
C36 C35 C34 120.0 . .
C37 C36 C35 120.0 . .
C36 C37 C32 120.0 . .
C39 C38 C43 120.0 . .
C39 C38 P11 122.9(4) . .
C43 C38 P11 116.9(4) . .
C38 C39 C40 120.0 . .
C39 C40 C41 120.0 . .
C42 C41 C40 120.0 . .
C41 C42 C43 120.0 . .
C42 C43 C38 120.0 . .
C45 C44 C49 120.0 . .
C45 C44 P11 121.3(4) . .
C49 C44 P11 118.7(4) . .
C46 C45 C44 120.0 . .
C45 C46 C47 120.0 . .
C46 C47 C48 120.0 . .
C49 C48 C47 120.0 . .
C48 C49 C44 120.0 . .

loop_
_geom_bond_atom_site_label_1
_geom_bond_atom_site_label_2
_geom_bond_distance
_geom_bond_site_symmetry_2
Cu1 P8 2.212(2) .
Cu1 Se2 2.3471(16) .
Cu1 Se5 2.4027(15) 3_667
Cu1 Cu3 2.8043(18) .
Se2 P9 2.226(3) .
Se2 Cu3 2.4643(16) .
Cu3 P4 2.266(3) .
Cu3 Se7 2.4799(15) 3_667
Cu3 Se5 2.5404(14) .
P4 C8 1.820(6) .
P4 C2 1.833(6) .
P4 Se10 2.236(3) .
Se5 C1 1.937(10) .
Se5 Cu1 2.4027(15) 3_667
Se5 Cu6 2.5244(14) .
Cu6 P11 2.234(3) .
Cu6 P9 2.273(3) 3_667
Cu6 Se7 2.4363(15) .
Se7 P8 2.230(2) .
Se7 Cu3 2.4799(15) 3_667
P8 C20 1.825(5) .
P8 C14 1.827(4) .
P9 C26 1.841(6) .
P9 C32 1.844(6) .
P9 Cu6 2.273(3) 3_667
Se10 C1 1.991(10) .
P11 C44 1.816(5) .
P11 C38 1.816(5) .
C2 C3 1.3900 .
C2 C7 1.3900 .
C3 C4 1.3900 .
C4 C5 1.3900 .
C5 C6 1.3900 .
C6 C7 1.3900 .
C8 C9 1.3900 .
C8 C13 1.3900 .
C9 C10 1.3900 .
C10 C11 1.3900 .
C11 C12 1.3900 .
C12 C13 1.3900 .
C14 C15 1.3900 .
C14 C19 1.3900 .
C15 C16 1.3900 .
C16 C17 1.3900 .
C17 C18 1.3900 .
C18 C19 1.3900 .
C20 C21 1.3900 .
C20 C25 1.3900 .
C21 C22 1.3900 .
C22 C23 1.3900 .
C23 C24 1.3900 .
C24 C25 1.3900 .
C26 C27 1.3900 .
C26 C31 1.3900 .
C27 C28 1.3900 .
C28 C29 1.3900 .
C29 C30 1.3900 .
C30 C31 1.3900 .
C32 C33 1.3900 .
C32 C37 1.3900 .
C33 C34 1.3900 .
C34 C35 1.3900 .
C35 C36 1.3900 .
C36 C37 1.3900 .
C38 C39 1.3900 .
C38 C43 1.3900 .
C39 C40 1.3900 .
C40 C41 1.3900 .
C41 C42 1.3900 .
C42 C43 1.3900 .
C44 C45 1.3900 .
C44 C49 1.3900 .
C45 C46 1.3900 .
C46 C47 1.3900 .
C47 C48 1.3900 .
C48 C49 1.3900 .
